data_7204465
loop_
_publ_author_name
'Minakawa, Noriaki'
'Kaga, Daisuke'
'Kato, Yuka'
'Endo, Kanji'
'Tanaka, Motohiro'
'Sasaki, Takuma'
'Matsuda, Akira'

_publ_section_title
;
 Synthesis and structural elucidation of
 1-(3-C-ethynyl-4-thio-\b-D-ribofuranosyl)cytosine (4'-thioECyd)
;
_journal_coden_ASTM JCSPCE
_journal_issue 19
_journal_name_full 'Journal of the Chemical Society, Perkin Transactions 1'
_journal_page_first 2182
_journal_page_last 2189
_journal_paper_doi 10.1039/b204993g
_journal_year 2002
_chemical_formula_moiety 'C11 H13 N3 O5 '
_chemical_formula_sum 'C11 H13 N3 O5'
_chemical_formula_weight 267.24
_space_group_IT_number 19
_symmetry_cell_setting orthorhombic
_symmetry_Int_Tables_number 19
_symmetry_space_group_name_Hall 'P 2ac 2ab'
_symmetry_space_group_name_H-M 'P 21 21 21'
_cell_angle_alpha 90
_cell_angle_beta 90
_cell_angle_gamma 90
_cell_formula_units_Z 4
_cell_length_a 10.657(4)
_cell_length_b 10.894(3)
_cell_length_c 10.362(3)
_cell_measurement_reflns_used 20
_cell_measurement_temperature 296.2
_cell_measurement_theta_max 20.0
_cell_measurement_theta_min 15.0
_cell_volume 1203.0(7)
_computing_cell_refinement 'MSC/AFC Diffractometer Control'
_computing_data_collection 'MSC/AFC Diffractometer Control'
_computing_data_reduction 'teXsan Ver. 1.11'
_computing_publication_material 'teXsan Ver. 1.11'
_computing_structure_refinement 'teXsan Ver. 1.10'
_computing_structure_solution SIR92
_diffrn_measured_fraction_theta_full 1.8663
_diffrn_measured_fraction_theta_max 1.8663
_diffrn_measurement_device_type 'Rigaku AFC5R'
_diffrn_measurement_method \w-2\q
_diffrn_radiation_type 'Cu K\a'
_diffrn_radiation_wavelength 1.5418
_diffrn_reflns_av_R_equivalents 0.026
_diffrn_reflns_limit_h_max 12
_diffrn_reflns_limit_h_min 0
_diffrn_reflns_limit_k_max 12
_diffrn_reflns_limit_k_min 0
_diffrn_reflns_limit_l_max 12
_diffrn_reflns_limit_l_min -12
_diffrn_reflns_number 2273
_diffrn_reflns_theta_full 65.07
_diffrn_reflns_theta_max 65.07
_diffrn_standards_decay_% 1.69
_diffrn_standards_interval_count 150
_diffrn_standards_number 3
_exptl_absorpt_coefficient_mu 1.012
_exptl_absorpt_correction_T_max 0.738
_exptl_absorpt_correction_T_min 0.668
_exptl_absorpt_correction_type psi-scan
_exptl_absorpt_process_details '(North, Phillips & Mathews, 1968)'
_exptl_crystal_colour colorless
_exptl_crystal_density_diffrn 1.476
_exptl_crystal_density_method 'not measured'
_exptl_crystal_description prisms
_exptl_crystal_size_max 0.400
_exptl_crystal_size_mid 0.400
_exptl_crystal_size_min 0.300
_refine_diff_density_max 0.15
_refine_diff_density_min -0.18
_refine_ls_abs_structure_Flack -0.1(2)
_refine_ls_extinction_coef 0.78(3)
_refine_ls_extinction_method 'Zachariasen(1967) type 2 Gaussian isotropic'
_refine_ls_goodness_of_fit_ref 1.948
_refine_ls_hydrogen_treatment noref
_refine_ls_number_parameters 174
_refine_ls_number_reflns 2151
_refine_ls_R_factor_gt 0.0477
_refine_ls_shift/su_max 0.0004
_refine_ls_structure_factor_coef F
_refine_ls_weighting_details 'w == 1/[\s^2^(Fo) + 0.00152|Fo|^2^]'
_refine_ls_weighting_scheme calc
_refine_ls_wR_factor_ref 0.0816
_reflns_number_gt 2151
_reflns_number_total 2249
_reflns_threshold_expression F^2^>4.0\s(F^2^)
_cod_data_source_file b204993g.txt
_cod_data_source_block 12139-H0071-038
_cod_depositor_comments
;
 Correcting a typo in the '_geom_contact_atom_site_label_1' data item value
 by changing it from 'N(4' to 'N(4)'.

 Antanas Vaitkus,
 2017-03-04

The following automatic conversions were performed:
data name '_geom_hbond_site_distance_dh' replaced with
'_geom_hbond_distance_DH' as specified in the replacement file
'/home/antanas/src/cod-tools/trunk/data/replacement-values/replacement_tags.lst'.

data
name '_geom_hbond_site_distance_ha' replaced with
'_geom_hbond_distance_HA' as specified in the replacement file
'/home/antanas/src/cod-tools/trunk/data/replacement-values/replacement_tags.lst'.

data
name '_geom_hbond_site_distance_da' replaced with
'_geom_hbond_distance_DA' as specified in the replacement file
'/home/antanas/src/cod-tools/trunk/data/replacement-values/replacement_tags.lst'.

Automatic conversion script
Id: cif_correct_tags 5005 2017-03-03 11:38:54Z antanas 
;
_cod_original_cell_volume 1202.9(5)
_cod_original_sg_symbol_H-M 'P 21 21 21   '
_cod_original_formula_sum 'C11 H13 N3 O5 '
_cod_database_code 7204465

loop_
_symmetry_equiv_pos_as_xyz
x,y,z
1/2-x,-y,1/2+z
1/2+x,1/2-y,-z
-x,1/2+y,1/2-z

loop_
_atom_site_label
_atom_site_type_symbol
_atom_site_fract_x
_atom_site_fract_y
_atom_site_fract_z
_atom_site_U_iso_or_equiv
_atom_site_adp_type
_atom_site_occupancy
_atom_site_calc_flag
_atom_site_refinement_flags
_atom_site_disorder_assembly
_atom_site_disorder_group
O(2) O 0.4694(1) 0.2070(1) 0.2422(1) 0.0437(4) Uani 1.00 d . . .
O(4') O 0.4635(1) 0.3417(1) -0.1102(1) 0.0354(3) Uani 1.00 d . . .
O(2') O 0.6311(1) 0.4642(1) 0.1601(1) 0.0354(3) Uani 1.00 d . . .
O(3') O 0.4624(1) 0.5995(1) 0.0092(1) 0.0350(3) Uani 1.00 d . . .
O(5') O 0.6866(1) 0.3717(1) -0.2553(1) 0.0432(4) Uani 1.00 d . . .
N(1) N 0.5547(1) 0.2099(1) 0.0406(1) 0.0301(4) Uani 1.00 d . . .
N(3) N 0.5718(1) 0.0363(2) 0.1776(1) 0.0328(4) Uani 1.00 d . . .
N(4) N 0.6919(2) -0.1275(2) 0.1190(2) 0.0432(5) Uani 1.00 d . . .
C(2) C 0.5296(2) 0.1518(2) 0.1571(2) 0.0308(4) Uani 1.00 d . . .
C(4) C 0.6491(2) -0.0162(2) 0.0939(2) 0.0317(4) Uani 1.00 d . . .
C(5) C 0.6843(2) 0.0460(2) -0.0250(2) 0.0337(4) Uani 1.00 d . . .
C(6) C 0.6344(2) 0.1564(2) -0.0452(2) 0.0324(4) Uani 1.00 d . . .
C(1') C 0.5073(2) 0.3335(2) 0.0177(2) 0.0286(4) Uani 1.00 d . . .
C(2') C 0.6095(2) 0.4303(2) 0.0315(2) 0.0268(4) Uani 1.00 d . . .
C(3') C 0.5594(2) 0.5341(2) -0.0569(2) 0.0299(4) Uani 1.00 d . . .
C(4') C 0.4962(2) 0.4594(2) -0.1660(2) 0.0335(4) Uani 1.00 d . . .
C(5') C 0.5735(2) 0.4360(2) -0.2857(2) 0.0371(5) Uani 1.00 d . . .
C(6') C 0.6588(2) 0.6178(2) -0.0988(2) 0.0431(6) Uani 1.00 d . . .
C(7') C 0.7418(3) 0.6810(3) -0.1306(3) 0.0744(9) Uani 1.00 d . . .
H(1) H 0.6484 -0.1792 0.1910 0.0449 Uiso 1.00 calc . . .
H(2) H 0.7456 -0.1743 0.0586 0.0449 Uiso 1.00 calc . . .
H(3) H 0.7401 0.0096 -0.0853 0.0404 Uiso 1.00 calc . . .
H(4) H 0.6552 0.1993 -0.1221 0.0388 Uiso 1.00 calc . . .
H(5) H 0.4324 0.3557 0.0949 0.0449 Uiso 1.00 calc . . .
H(6) H 0.7003 0.3863 -0.0120 0.0449 Uiso 1.00 calc . . .
H(7) H 0.5590 0.4741 0.2130 0.0449 Uiso 1.00 calc . . .
H(8) H 0.4982 0.6585 0.0607 0.0449 Uiso 1.00 calc . . .
H(9) H 0.8093 0.7325 -0.1565 0.0893 Uiso 1.00 calc . . .
H(10) H 0.4008 0.5302 -0.1833 0.0449 Uiso 1.00 calc . . .
H(11) H 0.5942 0.5124 -0.3244 0.0445 Uiso 1.00 calc . . .
H(12) H 0.5256 0.3883 -0.3445 0.0445 Uiso 1.00 calc . . .
H(13) H 0.7563 0.4279 -0.2851 0.0449 Uiso 1.00 calc . . .

loop_
_atom_site_aniso_label
_atom_site_aniso_U_11
_atom_site_aniso_U_22
_atom_site_aniso_U_33
_atom_site_aniso_U_12
_atom_site_aniso_U_13
_atom_site_aniso_U_23
O(2) 0.0548(9) 0.0401(7) 0.0362(7) 0.0120(7) 0.0216(6) 0.0023(6)
O(4') 0.0354(7) 0.0395(7) 0.0313(6) -0.0054(6) -0.0085(5) 0.0000(6)
O(2') 0.0349(7) 0.0443(8) 0.0271(6) -0.0012(7) -0.0052(5) -0.0060(6)
O(3') 0.0333(7) 0.0374(7) 0.0344(6) 0.0082(6) 0.0021(5) -0.0034(5)
O(5') 0.0379(7) 0.0467(8) 0.0450(8) 0.0018(6) 0.0087(6) 0.0050(7)
N(1) 0.0321(8) 0.0302(8) 0.0279(7) -0.0005(6) 0.0016(6) -0.0006(6)
N(3) 0.0382(9) 0.0288(7) 0.0313(8) -0.0011(6) 0.0085(6) 0.0004(6)
N(4) 0.050(1) 0.0338(8) 0.0458(10) 0.0067(8) 0.0159(8) 0.0040(7)
C(2) 0.0311(9) 0.0330(9) 0.0282(8) -0.0021(8) 0.0056(7) -0.0037(7)
C(4) 0.0309(9) 0.0290(8) 0.0351(9) -0.0060(7) 0.0006(8) -0.0007(7)
C(5) 0.0333(9) 0.0362(9) 0.0315(8) 0.0006(8) 0.0077(8) -0.0031(8)
C(6) 0.0357(9) 0.0356(9) 0.0258(8) -0.0042(8) 0.0064(7) -0.0010(7)
C(1') 0.0263(8) 0.0318(9) 0.0276(8) -0.0024(7) 0.0038(7) 0.0024(7)
C(2') 0.0223(8) 0.0312(9) 0.0268(8) 0.0015(7) -0.0021(7) -0.0036(7)
C(3') 0.0279(8) 0.0318(9) 0.0300(9) 0.0032(7) 0.0051(6) 0.0016(7)
C(4') 0.0328(10) 0.0414(10) 0.0263(8) 0.0030(8) 0.0006(6) 0.0013(7)
C(5') 0.0398(10) 0.044(1) 0.0276(8) 0.0014(8) 0.0012(7) 0.0014(8)
C(6') 0.052(1) 0.038(1) 0.039(1) -0.0029(8) 0.0151(10) -0.0019(9)
C(7') 0.092(2) 0.064(2) 0.068(1) -0.048(2) 0.043(2) -0.025(1)

loop_
_atom_type_symbol
_atom_type_description
_atom_type_scat_dispersion_real
_atom_type_scat_dispersion_imag
_atom_type_scat_source
C C 0.018 0.009
;International Tables for Crystallography
(1992, Vol. C, Tables 4.2.6.8 and 6.1.1.1)
;
H H 0.000 0.000
;International Tables for Crystallography
(1992, Vol. C, Table 6.1.1.2)
;
N N 0.031 0.018
;International Tables for Crystallography
(1992, Vol. C, Tables 4.2.6.8 and 6.1.1.1)
;
O O 0.049 0.032
;International Tables for Crystallography
(1992, Vol. C, Tables 4.2.6.8 and 6.1.1.1)
;

loop_
_geom_angle_atom_site_label_1
_geom_angle_atom_site_label_2
_geom_angle_atom_site_label_3
_geom_angle
_geom_angle_site_symmetry_1
_geom_angle_site_symmetry_2
_geom_angle_site_symmetry_3
_geom_angle_publ_flag
C(1') O(4') C(4') 110.7(2) . . . yes
C(2') O(2') H(7) 116.5 . . . no
C(3') O(3') H(8) 109.1 . . . no
C(5') O(5') H(13) 104.8 . . . no
C(2) N(1) C(6) 119.5(2) . . . yes
C(2) N(1) C(1') 119.7(2) . . . yes
C(6) N(1) C(1') 120.4(2) . . . yes
C(2) N(3) C(4) 120.3(2) . . . yes
C(4) N(4) H(1) 118.8 . . . no
C(4) N(4) H(2) 123.3 . . . no
H(1) N(4) H(2) 115.5 . . . no
O(2) C(2) N(1) 119.6(2) . . . yes
O(2) C(2) N(3) 120.6(2) . . . yes
N(1) C(2) N(3) 119.8(2) . . . yes
N(3) C(4) N(4) 118.8(2) . . . yes
N(3) C(4) C(5) 120.9(2) . . . yes
N(4) C(4) C(5) 120.3(2) . . . yes
C(4) C(5) C(6) 116.8(2) . . . yes
C(4) C(5) H(3) 121.6 . . . no
C(6) C(5) H(3) 121.6 . . . no
N(1) C(6) C(5) 122.2(2) . . . yes
N(1) C(6) H(4) 118.9 . . . no
C(5) C(6) H(4) 118.9 . . . no
O(4') C(1') N(1) 109.1(2) . . . yes
O(4') C(1') C(2') 106.3(2) . . . yes
O(4') C(1') H(5) 114.1 . . . no
N(1) C(1') C(2') 112.1(2) . . . yes
N(1) C(1') H(5) 108.7 . . . no
C(2') C(1') H(5) 106.5 . . . no
O(2') C(2') C(1') 112.9(2) . . . yes
O(2') C(2') C(3') 115.2(2) . . . yes
O(2') C(2') H(6) 109.8 . . . no
C(1') C(2') C(3') 101.7(2) . . . yes
C(1') C(2') H(6) 105.7 . . . no
C(3') C(2') H(6) 110.9 . . . no
O(3') C(3') C(2') 109.2(2) . . . yes
O(3') C(3') C(4') 107.3(2) . . . yes
O(3') C(3') C(6') 110.8(2) . . . yes
C(2') C(3') C(4') 101.4(2) . . . yes
C(2') C(3') C(6') 112.3(2) . . . yes
C(4') C(3') C(6') 115.2(2) . . . yes
O(4') C(4') C(3') 106.1(2) . . . yes
O(4') C(4') C(5') 108.1(2) . . . yes
O(4') C(4') H(10) 113.3 . . . no
C(3') C(4') C(5') 116.8(2) . . . yes
C(3') C(4') H(10) 97.5 . . . no
C(5') C(4') H(10) 114.7 . . . no
O(5') C(5') C(4') 111.2(2) . . . yes
O(5') C(5') H(11) 109.0 . . . no
O(5') C(5') H(12) 109.1 . . . no
C(4') C(5') H(11) 109.0 . . . no
C(4') C(5') H(12) 109.0 . . . no
H(11) C(5') H(12) 109.4 . . . no
C(3') C(6') C(7') 177.2(4) . . . yes
C(6') C(7') H(9) 180.0 . . . no

loop_
_geom_bond_atom_site_label_1
_geom_bond_atom_site_label_2
_geom_bond_distance
_geom_bond_site_symmetry_1
_geom_bond_site_symmetry_2
_geom_bond_publ_flag
O(2) C(2) 1.246(3) . . yes
O(4') C(1') 1.408(3) . . yes
O(4') C(4') 1.449(3) . . yes
O(2') C(2') 1.401(3) . . yes
O(2') H(7) 0.949 . . no
O(3') C(3') 1.430(3) . . yes
O(3') H(8) 0.919 . . no
O(5') C(5') 1.429(3) . . yes
O(5') H(13) 1.012 . . no
N(1) C(2) 1.388(3) . . yes
N(1) C(6) 1.361(3) . . yes
N(1) C(1') 1.458(3) . . yes
N(3) C(2) 1.353(4) . . yes
N(3) C(4) 1.326(3) . . yes
N(4) C(4) 1.321(4) . . yes
N(4) H(1) 1.044 . . no
N(4) H(2) 0.989 . . no
C(4) C(5) 1.455(3) . . yes
C(5) C(6) 1.331(4) . . yes
C(5) H(3) 0.950 . . no
C(6) H(4) 0.950 . . no
C(1') C(2') 1.523(3) . . yes
C(1') H(5) 1.156 . . no
C(2') C(3') 1.551(3) . . yes
C(2') H(6) 1.169 . . no
C(2') C(4') 1.547(4) . . yes
C(3') C(6') 1.464(4) . . yes
C(4') C(5') 1.510(3) . . yes
C(4') H(10) 1.289 . . no
C(4') H(11) 0.950 . . no
C(4') H(12) 0.950 . . no
C(6') C(7') 1.168(4) . . yes
C(7') H(9) 0.950 . . no

loop_
_geom_contact_atom_site_label_1
_geom_contact_atom_site_label_2
_geom_contact_distance
_geom_contact_site_symmetry_1
_geom_contact_site_symmetry_2
_geom_contact_publ_flag
O(2) N(4) 2.876(3) . 4_655 ?
O(2) O(3') 2.922(3) . 4_645 ?
O(2) O(2') 3.028(3) . 4_645 ?
O(2) O(5') 3.136(3) . 3_455 ?
O(2) C(7') 3.563(4) . 2_665 ?
O(4') C(5) 3.508(3) . 3_455 ?
O(2') O(5') 2.783(3) . 2_665 ?
O(2') N(3) 2.849(3) . 4_655 ?
O(2') C(7') 3.007(4) . 2_665 ?
O(2') C(2) 3.271(3) . 4_655 ?
O(2') C(5') 3.378(4) . 2_665 ?
O(2') C(6') 3.472(3) . 2_665 ?
O(3') N(4) 3.188(3) . 3_455 ?
O(3') N(3) 3.338(3) . 4_655 ?
O(3') C(5) 3.365(3) . 3_455 ?
O(3') C(2) 3.506(3) . 4_655 ?
O(3') C(7') 3.582(4) . 3_465 ?
O(5') N(4) 3.233(3) . 2_654 ?
N(4) C(7') 3.365(4) . 1_545 ?
N(4) C(6') 3.594(4) . 1_545 ?
C(5) C(5') 3.582(4) . 4_644 ?

loop_
_geom_hbond_atom_site_label_D
_geom_hbond_atom_site_label_H
_geom_hbond_atom_site_label_A
_geom_hbond_site_symmetry_D
_geom_hbond_site_symmetry_H
_geom_hbond_site_symmetry_A
_geom_hbond_distance_DH
_geom_hbond_distance_HA
_geom_hbond_distance_DA
_geom_hbond_angle_DHA
_geom_hbond_publ_flag
O(2') H(7) O(2) . . . 0.949 3.077 3.397(2) 101.600 no
N(4) H(1) O(5') . . 2_655 1.044 2.793 3.233(2) 105.536 no

loop_
_geom_torsion_atom_site_label_1
_geom_torsion_atom_site_label_2
_geom_torsion_atom_site_label_3
_geom_torsion_atom_site_label_4
_geom_torsion
_geom_torsion_site_symmetry_1
_geom_torsion_site_symmetry_2
_geom_torsion_site_symmetry_3
_geom_torsion_site_symmetry_4
_geom_torsion_publ_flag
O(2) C(2) N(1) C(6) 171.2(2) . . . . yes
O(2) C(2) N(1) C(1') -1.7(3) . . . . yes
O(2) C(2) N(3) C(4) -171.4(3) . . . . yes
O(4') C(1') N(1) C(2) -139.2(2) . . . . yes
O(4') C(1') N(1) C(6) 47.9(3) . . . . yes
O(4') C(1') C(2') O(2') 158.5(2) . . . . yes
O(4') C(1') C(2') C(3') 34.5(2) . . . . yes
O(4') C(4') C(3') O(3') -89.5(2) . . . . yes
O(4') C(4') C(3') C(2') 25.0(2) . . . . yes
O(4') C(4') C(3') C(6') 146.6(2) . . . . yes
O(4') C(4') C(5') O(5') -60.9(3) . . . . yes
O(2') C(2') C(1') N(1) -82.3(3) . . . . yes
O(2') C(2') C(3') O(3') -44.6(3) . . . . yes
O(2') C(2') C(3') C(4') -157.6(2) . . . . yes
O(2') C(2') C(3') C(6') 78.8(3) . . . . yes
O(3') C(3') C(2') C(1') 77.9(2) . . . . yes
O(3') C(3') C(4') C(5') 149.9(2) . . . . yes
O(3') C(3') C(6') C(7') 137(6) . . . . yes
O(5') C(5') C(4') C(3') 58.6(3) . . . . yes
N(1) C(2) N(3) C(4) 8.0(4) . . . . yes
N(1) C(6) C(5) C(4) 0.3(4) . . . . yes
N(1) C(1') O(4') C(4') -140.6(2) . . . . yes
N(1) C(1') C(2') C(3') 153.7(2) . . . . yes
N(3) C(2) N(1) C(6) -8.2(3) . . . . yes
N(3) C(2) N(1) C(1') 178.8(2) . . . . yes
N(3) C(4) C(5) C(6) -0.5(4) . . . . yes
N(4) C(4) N(3) C(2) 177.7(2) . . . . yes
N(4) C(4) C(5) C(6) 178.0(3) . . . . yes
C(2) N(1) C(6) C(5) 4.0(4) . . . . yes
C(2) N(1) C(1') C(2') 103.3(2) . . . . yes
C(2) N(3) C(4) C(5) -3.7(4) . . . . yes
C(5) C(6) N(1) C(1') 176.9(2) . . . . yes
C(6) N(1) C(1') C(2') -69.6(3) . . . . yes
C(1') O(4') C(4') C(3') -4.0(3) . . . . yes
C(1') O(4') C(4') C(5') 122.0(2) . . . . yes
C(1') C(2') C(3') C(4') -35.2(2) . . . . yes
C(1') C(2') C(3') C(6') -158.8(2) . . . . yes
C(2') C(1') O(4') C(4') -19.5(3) . . . . yes
C(2') C(3') C(4') C(5') -95.5(3) . . . . yes
C(2') C(3') C(6') C(7') 15(6) . . . . yes
C(4') C(3') C(6') C(7') -100(6) . . . . yes
C(5') C(4') C(3') C(6') 26.0(4) . . . . yes
C(5') C(4') C(3') C(6') 26.0(4) . . . . yes

loop_
_cod_changelog_entry_id
_cod_changelog_entry_author
_cod_changelog_entry_date
_cod_changelog_entry_text
1 'Vaitkus, Antanas' 2022-05-06T21:40:00+03:00 'Updated bibliographic information.'
2 'Vaitkus, Antanas' 2022-05-07T04:20:00+03:00
;
 Replaced the '&#x00A5;' sequences with backslash symbols ('\')
 in multiple data values.
;

loop_
_cod_related_entry_id
_cod_related_entry_database
_cod_related_entry_code
1 ChemSpider 154057
